data_4116170
loop_
_publ_author_name
'Seigi Suh'
'David M. Hoffman'

_publ_section_title
;
 General Synthesis of Homoleptic Indium Alkoxide Complexes and the
 Chemical Vapor Deposition of Indium Oxide Films
;
_journal_name_full 'Journal of the American Chemical Society'
_journal_page_first 9396
_journal_page_last 9404
_journal_paper_doi 10.1021/ja000845a
_journal_volume 122
_journal_year 2000
_chemical_formula_sum 'C25 H49 In N2 O3'
_chemical_formula_weight 540.48
_chemical_name_systematic
;
 ?
;
_space_group_IT_number 14
_symmetry_cell_setting monoclinic
_symmetry_space_group_name_Hall '-P 2ybc'
_symmetry_space_group_name_H-M 'P 1 21/c 1'
_atom_sites_solution_hydrogens geom
_atom_sites_solution_primary Patterson
_atom_sites_solution_secondary difmap
_audit_creation_method SHELXL-97
_cell_angle_alpha 90.00
_cell_angle_beta 107.677(1)
_cell_angle_gamma 90.00
_cell_formula_units_Z 4
_cell_length_a 14.4944(8)
_cell_length_b 16.2071(9)
_cell_length_c 12.6679(7)
_cell_measurement_reflns_used 8192
_cell_measurement_temperature 223(2)
_cell_measurement_theta_max 23.29
_cell_measurement_theta_min 1.47
_cell_volume 2835.3(3)
_computing_cell_refinement 'Siemens SAINT software (Siemens, 1996)'
_computing_data_collection 'Siemens SMART software (Siemens, 1996)'
_computing_data_reduction 'Siemens SAINT software (Siemens, 1996)'
_computing_structure_refinement 'SHELXL-97 (Sheldrick, 1997)'
_computing_structure_solution 'SHELXS-97 (Sheldrick, 1997)'
_diffrn_ambient_temperature 223(2)
_diffrn_detector_area_resol_mean 1K
_diffrn_measured_fraction_theta_full 0.993
_diffrn_measured_fraction_theta_max 0.993
_diffrn_measurement_device_type 'Siemens SMART CCD'
_diffrn_measurement_method CCD
_diffrn_radiation_monochromator graphite
_diffrn_radiation_source 'fine-focus sealed tube'
_diffrn_radiation_type MoK\a
_diffrn_radiation_wavelength 0.71073
_diffrn_reflns_av_R_equivalents 0.0239
_diffrn_reflns_av_sigmaI/netI 0.0208
_diffrn_reflns_limit_h_max 15
_diffrn_reflns_limit_h_min -16
_diffrn_reflns_limit_k_max 17
_diffrn_reflns_limit_k_min 0
_diffrn_reflns_limit_l_max 14
_diffrn_reflns_limit_l_min 0
_diffrn_reflns_number 12714
_diffrn_reflns_theta_full 23.29
_diffrn_reflns_theta_max 23.29
_diffrn_reflns_theta_min 1.47
_diffrn_standards_decay_% 0.0
_exptl_absorpt_coefficient_mu 0.858
_exptl_absorpt_correction_T_max 0.918
_exptl_absorpt_correction_T_min 0.729
_exptl_absorpt_correction_type empirical
_exptl_crystal_colour Colorless
_exptl_crystal_density_diffrn 1.266
_exptl_crystal_description 'Thick plate'
_exptl_crystal_F_000 1144
_exptl_crystal_size_max 0.35
_exptl_crystal_size_mid 0.25
_exptl_crystal_size_min 0.15
_refine_diff_density_max 0.307
_refine_diff_density_min -0.248
_refine_diff_density_rms 0.052
_refine_ls_extinction_method none
_refine_ls_goodness_of_fit_ref 1.108
_refine_ls_hydrogen_treatment mixed
_refine_ls_matrix_type full
_refine_ls_number_parameters 280
_refine_ls_number_reflns 4053
_refine_ls_number_restraints 0
_refine_ls_restrained_S_all 1.108
_refine_ls_R_factor_all 0.0250
_refine_ls_R_factor_gt 0.0193
_refine_ls_shift/su_max 0.021
_refine_ls_shift/su_mean 0.003
_refine_ls_structure_factor_coef Fsqd
_refine_ls_weighting_details 'calc w=1/[\s^2^(Fo^2^)+(0.0218P)^2^+1.7653P] where P=(Fo^2^+2Fc^2^)/3'
_refine_ls_weighting_scheme calc
_refine_ls_wR_factor_gt 0.0505
_refine_ls_wR_factor_ref 0.0552
_reflns_number_gt 3557
_reflns_number_total 4200
_reflns_threshold_expression >4sigma(I)
_cod_data_source_file ja000845a_5.cif
_cod_data_source_block k485_In(OCMeEt2)3(p-Me2Npy)
_cod_original_formula_sum 'C25 H49 N2 O3 In'
_cod_database_code 4116170

loop_
_symmetry_equiv_pos_as_xyz
'x, y, z'
'-x, y+1/2, -z+1/2'
'-x, -y, -z'
'x, -y-1/2, z-1/2'

loop_
_atom_site_label
_atom_site_type_symbol
_atom_site_fract_x
_atom_site_fract_y
_atom_site_fract_z
_atom_site_U_iso_or_equiv
_atom_site_adp_type
_atom_site_occupancy
_atom_site_symmetry_multiplicity
_atom_site_calc_flag
_atom_site_refinement_flags
In In 0.263169(11) 0.064231(10) 0.282934(12) 0.02895(7) Uani 1 1 d .
O1 O 0.32073(13) 0.05017(10) 0.15798(14) 0.0409(4) Uani 1 1 d .
O2 O 0.15710(11) 0.14896(10) 0.25980(13) 0.0371(4) Uani 1 1 d .
O3 O 0.25044(11) -0.03584(10) 0.37364(13) 0.0334(4) Uani 1 1 d .
N1 N 0.37747(13) 0.13819(11) 0.40048(15) 0.0310(4) Uani 1 1 d .
N2 N 0.58212(15) 0.26899(13) 0.64696(17) 0.0423(5) Uani 1 1 d .
C1 C 0.33662(19) -0.02580(16) 0.1108(2) 0.0417(6) Uani 1 1 d .
C2 C 0.2493(2) -0.08257(18) 0.0922(3) 0.0565(8) Uani 1 1 d .
H2A H 0.1928 -0.0564 0.0418 0.085 Uiso 1 1 calc R
H2B H 0.2376 -0.0931 0.1625 0.085 Uiso 1 1 calc R
H2C H 0.2620 -0.1343 0.0607 0.085 Uiso 1 1 calc R
C3 C 0.4276(2) -0.06502(16) 0.1903(2) 0.0499(7) Uani 1 1 d .
H3A H 0.4793 -0.0236 0.2074 0.060 Uiso 1 1 calc R
H3B H 0.4139 -0.0778 0.2596 0.060 Uiso 1 1 calc R
C4 C 0.4660(3) -0.1425(2) 0.1518(3) 0.0765(10) Uani 1 1 d .
H4A H 0.5233 -0.1612 0.2091 0.115 Uiso 1 1 calc R
H4B H 0.4826 -0.1308 0.0847 0.115 Uiso 1 1 calc R
H4C H 0.4169 -0.1852 0.1371 0.115 Uiso 1 1 calc R
C5 C 0.3543(2) -0.0045(2) 0.0000(2) 0.0597(8) Uani 1 1 d .
H5A H 0.4130 0.0292 0.0154 0.072 Uiso 1 1 calc R
H5B H 0.3663 -0.0559 -0.0345 0.072 Uiso 1 1 calc R
C6 C 0.2716(3) 0.0416(2) -0.0830(3) 0.0801(11) Uani 1 1 d .
H6A H 0.2888 0.0524 -0.1500 0.120 Uiso 1 1 calc R
H6B H 0.2601 0.0934 -0.0509 0.120 Uiso 1 1 calc R
H6C H 0.2133 0.0082 -0.1010 0.120 Uiso 1 1 calc R
C7 C 0.11341(17) 0.18706(15) 0.15520(19) 0.0371(6) Uani 1 1 d .
C8 C 0.1901(2) 0.23616(19) 0.1215(3) 0.0646(9) Uani 1 1 d .
H8A H 0.2173 0.2781 0.1768 0.097 Uiso 1 1 calc R
H8B H 0.1605 0.2623 0.0503 0.097 Uiso 1 1 calc R
H8C H 0.2410 0.1992 0.1159 0.097 Uiso 1 1 calc R
C9 C 0.0689(2) 0.12036(18) 0.0700(2) 0.0488(7) Uani 1 1 d .
H9A H 0.1210 0.0835 0.0649 0.059 Uiso 1 1 calc R
H9B H 0.0245 0.0876 0.0980 0.059 Uiso 1 1 calc R
C10 C 0.0139(3) 0.1494(3) -0.0467(2) 0.0839(11) Uani 1 1 d .
H10A H -0.0110 0.1020 -0.0933 0.126 Uiso 1 1 calc R
H10B H 0.0573 0.1803 -0.0771 0.126 Uiso 1 1 calc R
H10C H -0.0395 0.1845 -0.0439 0.126 Uiso 1 1 calc R
C11 C 0.03770(19) 0.24739(17) 0.1725(2) 0.0474(7) Uani 1 1 d .
H11A H 0.0707 0.2879 0.2288 0.057 Uiso 1 1 calc R
H11B H 0.0088 0.2774 0.1031 0.057 Uiso 1 1 calc R
C12 C -0.0420(2) 0.2080(2) 0.2075(3) 0.0609(8) Uani 1 1 d .
H12A H -0.0864 0.2502 0.2166 0.091 Uiso 1 1 calc R
H12B H -0.0145 0.1794 0.2773 0.091 Uiso 1 1 calc R
H12C H -0.0765 0.1689 0.1514 0.091 Uiso 1 1 calc R
C13 C 0.18323(17) -0.03401(15) 0.43668(19) 0.0337(5) Uani 1 1 d .
C14 C 0.07874(19) -0.02753(18) 0.3562(2) 0.0475(7) Uani 1 1 d .
H14A H 0.0658 -0.0743 0.3061 0.071 Uiso 1 1 calc R
H14B H 0.0721 0.0232 0.3139 0.071 Uiso 1 1 calc R
H14C H 0.0329 -0.0274 0.3984 0.071 Uiso 1 1 calc R
C15 C 0.20331(19) 0.03954(16) 0.5155(2) 0.0412(6) Uani 1 1 d .
H15A H 0.1969 0.0903 0.4718 0.049 Uiso 1 1 calc R
H15B H 0.1539 0.0409 0.5539 0.049 Uiso 1 1 calc R
C16 C 0.3025(2) 0.03870(18) 0.6015(2) 0.0502(7) Uani 1 1 d .
H16A H 0.3098 0.0873 0.6481 0.075 Uiso 1 1 calc R
H16B H 0.3522 0.0388 0.5646 0.075 Uiso 1 1 calc R
H16C H 0.3091 -0.0105 0.6469 0.075 Uiso 1 1 calc R
C17 C 0.19589(18) -0.11640(15) 0.4990(2) 0.0381(6) Uani 1 1 d .
H17A H 0.1777 -0.1610 0.4444 0.046 Uiso 1 1 calc R
H17B H 0.2647 -0.1233 0.5396 0.046 Uiso 1 1 calc R
C18 C 0.1380(2) -0.12654(17) 0.5807(2) 0.0495(7) Uani 1 1 d .
H18A H 0.1510 -0.1804 0.6154 0.074 Uiso 1 1 calc R
H18B H 0.0694 -0.1216 0.5415 0.074 Uiso 1 1 calc R
H18C H 0.1568 -0.0840 0.6370 0.074 Uiso 1 1 calc R
C19 C 0.47061(16) 0.11348(14) 0.43932(18) 0.0311(5) Uani 1 1 d .
H19 H 0.4887 0.0654 0.4090 0.037 Uiso 1 1 calc R
C20 C 0.53996(16) 0.15382(14) 0.51956(19) 0.0331(5) Uani 1 1 d .
H20 H 0.6037 0.1336 0.5429 0.040 Uiso 1 1 calc R
C21 C 0.51614(17) 0.22614(14) 0.56783(18) 0.0325(5) Uani 1 1 d .
C22 C 0.41815(17) 0.25085(15) 0.52816(19) 0.0351(6) Uani 1 1 d .
H22 H 0.3972 0.2978 0.5581 0.042 Uiso 1 1 calc R
C23 C 0.35398(17) 0.20690(14) 0.44676(19) 0.0348(5) Uani 1 1 d .
H23 H 0.2896 0.2255 0.4213 0.042 Uiso 1 1 calc R
C24 C 0.68548(19) 0.2516(2) 0.6746(3) 0.0604(8) Uani 1 1 d .
H24A H 0.7186 0.2735 0.7476 0.091 Uiso 1 1 calc R
H24B H 0.7111 0.2774 0.6204 0.091 Uiso 1 1 calc R
H24C H 0.6955 0.1925 0.6743 0.091 Uiso 1 1 calc R
C25 C 0.5553(2) 0.33998(17) 0.7011(2) 0.0504(7) Uani 1 1 d .
H25A H 0.5441 0.3870 0.6515 0.076 Uiso 1 1 calc R
H25B H 0.6073 0.3527 0.7681 0.076 Uiso 1 1 calc R
H25C H 0.4967 0.3277 0.7199 0.076 Uiso 1 1 calc R

loop_
_atom_site_aniso_label
_atom_site_aniso_U_11
_atom_site_aniso_U_22
_atom_site_aniso_U_33
_atom_site_aniso_U_23
_atom_site_aniso_U_13
_atom_site_aniso_U_12
In 0.02659(11) 0.03550(11) 0.02545(10) -0.00074(7) 0.00896(7) 0.00051(7)
O1 0.0499(11) 0.0431(10) 0.0377(9) -0.0040(8) 0.0255(9) -0.0001(8)
O2 0.0319(9) 0.0473(10) 0.0314(9) 0.0045(7) 0.0087(7) 0.0091(8)
O3 0.0356(9) 0.0352(8) 0.0338(9) 0.0008(7) 0.0173(8) 0.0030(7)
N1 0.0280(10) 0.0359(11) 0.0305(10) -0.0024(8) 0.0108(9) -0.0005(8)
N2 0.0329(11) 0.0517(13) 0.0408(12) -0.0155(10) 0.0089(10) -0.0041(10)
C1 0.0471(15) 0.0456(15) 0.0379(14) -0.0083(12) 0.0210(12) -0.0008(12)
C2 0.0599(19) 0.0570(18) 0.0552(18) -0.0141(14) 0.0214(16) -0.0095(15)
C3 0.0553(18) 0.0471(16) 0.0526(17) -0.0034(13) 0.0244(15) 0.0022(13)
C4 0.086(3) 0.065(2) 0.092(3) 0.0013(19) 0.047(2) 0.0192(19)
C5 0.073(2) 0.073(2) 0.0433(16) -0.0101(15) 0.0332(16) -0.0009(17)
C6 0.097(3) 0.107(3) 0.0380(17) 0.0039(18) 0.0237(19) -0.002(2)
C7 0.0363(13) 0.0419(14) 0.0355(13) 0.0118(11) 0.0146(11) 0.0050(11)
C8 0.0588(19) 0.0598(19) 0.088(2) 0.0239(17) 0.0415(18) 0.0039(15)
C9 0.0465(16) 0.0631(18) 0.0356(14) 0.0021(13) 0.0105(13) 0.0093(14)
C10 0.080(3) 0.122(3) 0.0375(17) 0.0050(19) 0.0007(17) 0.017(2)
C11 0.0461(16) 0.0521(16) 0.0450(15) 0.0123(13) 0.0152(13) 0.0145(13)
C12 0.0433(16) 0.082(2) 0.0622(19) 0.0099(17) 0.0234(15) 0.0147(16)
C13 0.0339(13) 0.0365(13) 0.0351(13) 0.0027(11) 0.0172(11) 0.0023(11)
C14 0.0399(15) 0.0562(17) 0.0464(15) 0.0100(13) 0.0132(13) -0.0023(13)
C15 0.0478(16) 0.0397(14) 0.0421(14) -0.0014(12) 0.0225(13) 0.0007(12)
C16 0.0583(18) 0.0533(17) 0.0379(15) -0.0033(13) 0.0128(14) -0.0065(14)
C17 0.0404(14) 0.0367(14) 0.0387(14) 0.0039(11) 0.0144(12) 0.0002(11)
C18 0.0509(17) 0.0537(17) 0.0479(16) 0.0098(13) 0.0210(14) -0.0044(14)
C19 0.0317(13) 0.0337(13) 0.0312(12) -0.0014(10) 0.0142(11) 0.0026(10)
C20 0.0244(12) 0.0406(13) 0.0357(13) 0.0001(11) 0.0114(11) 0.0042(10)
C21 0.0324(13) 0.0376(13) 0.0308(12) 0.0003(10) 0.0142(11) -0.0029(11)
C22 0.0334(13) 0.0350(13) 0.0399(14) -0.0049(11) 0.0156(12) 0.0021(11)
C23 0.0259(12) 0.0366(13) 0.0423(14) 0.0012(11) 0.0111(11) 0.0038(10)
C24 0.0342(15) 0.069(2) 0.068(2) -0.0209(16) 0.0013(14) -0.0047(14)
C25 0.0556(17) 0.0487(16) 0.0447(15) -0.0147(13) 0.0122(14) -0.0051(14)

loop_
_atom_type_symbol
_atom_type_description
_atom_type_scat_dispersion_real
_atom_type_scat_dispersion_imag
_atom_type_scat_source
C C 0.0033 0.0016 'International Tables Vol C Tables 4.2.6.8 and 6.1.1.4'
H H 0.0000 0.0000 'International Tables Vol C Tables 4.2.6.8 and 6.1.1.4'
N N 0.0061 0.0033 'International Tables Vol C Tables 4.2.6.8 and 6.1.1.4'
O O 0.0106 0.0060 'International Tables Vol C Tables 4.2.6.8 and 6.1.1.4'
In In -0.7276 1.3100 'International Tables Vol C Tables 4.2.6.8 and 6.1.1.4'

loop_
_geom_angle_atom_site_label_1
_geom_angle_atom_site_label_2
_geom_angle_atom_site_label_3
_geom_angle
O1 In O2 116.27(7)
O1 In O3 119.04(6)
O2 In O3 115.51(6)
O1 In N1 100.72(7)
O2 In N1 96.37(7)
O3 In N1 103.31(7)
C1 O1 In 126.06(14)
C7 O2 In 122.33(13)
C13 O3 In 119.51(13)
C23 N1 C19 116.3(2)
C23 N1 In 120.20(15)
C19 N1 In 123.09(15)
C21 N2 C25 121.9(2)
C21 N2 C24 121.6(2)
C25 N2 C24 116.2(2)
O1 C1 C2 110.9(2)
O1 C1 C3 107.5(2)
C2 C1 C3 111.1(2)
O1 C1 C5 106.4(2)
C2 C1 C5 110.8(2)
C3 C1 C5 110.1(2)
C4 C3 C1 117.4(3)
C6 C5 C1 115.1(2)
O2 C7 C9 108.9(2)
O2 C7 C8 109.3(2)
C9 C7 C8 111.0(2)
O2 C7 C11 106.20(18)
C9 C7 C11 112.7(2)
C8 C7 C11 108.7(2)
C10 C9 C7 116.8(3)
C12 C11 C7 114.8(2)
O3 C13 C15 110.71(19)
O3 C13 C17 105.87(18)
C15 C13 C17 111.96(19)
O3 C13 C14 109.16(19)
C15 C13 C14 109.3(2)
C17 C13 C14 109.7(2)
C16 C15 C13 114.4(2)
C18 C17 C13 116.0(2)
N1 C19 C20 124.1(2)
C19 C20 C21 120.0(2)
N2 C21 C22 121.8(2)
N2 C21 C20 122.5(2)
C22 C21 C20 115.6(2)
C23 C22 C21 120.2(2)
N1 C23 C22 123.8(2)

loop_
_geom_bond_atom_site_label_1
_geom_bond_atom_site_label_2
_geom_bond_distance
In O1 2.0139(16)
In O2 2.0153(15)
In O3 2.0282(15)
In N1 2.2138(18)
O1 C1 1.418(3)
O2 C7 1.424(3)
O3 C13 1.435(3)
N1 C23 1.349(3)
N1 C19 1.350(3)
N2 C21 1.349(3)
N2 C25 1.451(3)
N2 C24 1.459(3)
C1 C2 1.524(4)
C1 C3 1.533(4)
C1 C5 1.541(4)
C3 C4 1.513(4)
C5 C6 1.528(5)
C7 C9 1.525(4)
C7 C8 1.529(3)
C7 C11 1.534(3)
C9 C10 1.526(4)
C11 C12 1.500(4)
C13 C15 1.525(3)
C13 C17 1.534(3)
C13 C14 1.551(3)
C15 C16 1.518(4)
C17 C18 1.526(3)
C19 C20 1.360(3)
C20 C21 1.412(3)
C21 C22 1.413(3)
C22 C23 1.361(3)

loop_
_geom_torsion_atom_site_label_1
_geom_torsion_atom_site_label_2
_geom_torsion_atom_site_label_3
_geom_torsion_atom_site_label_4
_geom_torsion
O2 In O1 C1 -131.92(19)
O3 In O1 C1 13.5(2)
N1 In O1 C1 125.41(19)
O1 In O2 C7 10.26(19)
O3 In O2 C7 -136.40(16)
N1 In O2 C7 115.55(17)
O1 In O3 C13 -159.73(15)
O2 In O3 C13 -14.05(17)
N1 In O3 C13 89.79(16)
O1 In N1 C23 131.32(17)
O2 In N1 C23 13.00(17)
O3 In N1 C23 -105.14(17)
O1 In N1 C19 -56.38(18)
O2 In N1 C19 -174.70(17)
O3 In N1 C19 67.16(17)
In O1 C1 C2 44.1(3)
In O1 C1 C3 -77.5(2)
In O1 C1 C5 164.59(17)
O1 C1 C3 C4 -173.3(2)
C2 C1 C3 C4 65.3(3)
C5 C1 C3 C4 -57.8(3)
O1 C1 C5 C6 -58.9(3)
C2 C1 C5 C6 61.6(4)
C3 C1 C5 C6 -175.1(3)
In O2 C7 C9 58.9(2)
In O2 C7 C8 -62.5(2)
In O2 C7 C11 -179.54(15)
O2 C7 C9 C10 177.0(2)
C8 C7 C9 C10 -62.7(3)
C11 C7 C9 C10 59.5(3)
O2 C7 C11 C12 -61.8(3)
C9 C7 C11 C12 57.4(3)
C8 C7 C11 C12 -179.2(3)
In O3 C13 C15 -55.6(2)
In O3 C13 C17 -177.10(14)
In O3 C13 C14 64.9(2)
O3 C13 C15 C16 -61.8(3)
C17 C13 C15 C16 56.1(3)
C14 C13 C15 C16 177.9(2)
O3 C13 C17 C18 174.8(2)
C15 C13 C17 C18 54.1(3)
C14 C13 C17 C18 -67.5(3)
C23 N1 C19 C20 -0.7(3)
In N1 C19 C20 -173.29(17)
N1 C19 C20 C21 0.2(3)
C25 N2 C21 C22 4.0(4)
C24 N2 C21 C22 -169.7(2)
C25 N2 C21 C20 -175.8(2)
C24 N2 C21 C20 10.6(4)
C19 C20 C21 N2 -179.4(2)
C19 C20 C21 C22 0.8(3)
N2 C21 C22 C23 178.8(2)
C20 C21 C22 C23 -1.4(3)
C19 N1 C23 C22 0.0(3)
In N1 C23 C22 172.85(18)
C21 C22 C23 N1 1.1(4)
